data_1552813
loop_
_publ_author_name
'Sturtz, Benjamin W.'
'Moore, Curtis E.'
'Jenkins, Tyler S.'
'Miller, Jennifer L.'
'Momberger, Carlisle D.'
'Rheingold, Arnold L.'
'Kenney, Malcolm E.'

_publ_section_title
;
 Structural Data Showing the Existence of LDI Bonds between the Rings of
 Dimeric Cofacial Siloxysilicon Phthalocyanines.
;
_journal_issue 2
_journal_name_full 'The journal of physical chemistry. A'
_journal_page_first 471
_journal_page_last 481
_journal_paper_doi 10.1021/acs.jpca.8b09247
_journal_volume 123
_journal_year 2019
_chemical_formula_moiety 'C88 H86 N16 O3 Si4'
_chemical_formula_sum 'C88 H86 N16 O3 Si4'
_chemical_formula_weight 1528.08
_space_group_crystal_system monoclinic
_space_group_IT_number 14
_space_group_name_Hall '-P 2yn'
_space_group_name_H-M_alt 'P 1 21/n 1'
_atom_sites_solution_hydrogens geom
_audit_creation_date 2016-05-26
_audit_creation_method
;
Olex2 1.2
(compiled 2016.02.19 svn.r3266 for OlexSys, GUI svn.r5155)
;
_cell_angle_alpha 90
_cell_angle_beta 99.664(2)
_cell_angle_gamma 90
_cell_formula_units_Z 4
_cell_length_a 12.5819(4)
_cell_length_b 28.9066(9)
_cell_length_c 21.8810(8)
_cell_measurement_reflns_used 5471
_cell_measurement_temperature 100(2)
_cell_measurement_theta_max 26.52
_cell_measurement_theta_min 2.39
_cell_volume 7845.2(5)
_computing_molecular_graphics 'Olex2 (Dolomanov et al., 2009)'
_computing_publication_material 'Olex2 (Dolomanov et al., 2009)'
_computing_structure_refinement 'XL (Sheldrick, 2008)'
_diffrn_ambient_temperature 100.0
_diffrn_measured_fraction_theta_full 1.000
_diffrn_measured_fraction_theta_max 1.000
_diffrn_measurement_device_type 'Bruker APEX-II CCD'
_diffrn_measurement_method '\f and \w scans'
_diffrn_radiation_type MoK\a
_diffrn_radiation_wavelength 0.71073
_diffrn_reflns_av_R_equivalents 0.0597
_diffrn_reflns_av_unetI/netI 0.0712
_diffrn_reflns_Laue_measured_fraction_full 1.000
_diffrn_reflns_Laue_measured_fraction_max 1.000
_diffrn_reflns_limit_h_max 14
_diffrn_reflns_limit_h_min -14
_diffrn_reflns_limit_k_max 34
_diffrn_reflns_limit_k_min -30
_diffrn_reflns_limit_l_max 20
_diffrn_reflns_limit_l_min -26
_diffrn_reflns_number 41409
_diffrn_reflns_point_group_measured_fraction_full 1.000
_diffrn_reflns_point_group_measured_fraction_max 1.000
_diffrn_reflns_theta_full 24.999
_diffrn_reflns_theta_max 24.999
_diffrn_reflns_theta_min 1.178
_diffrn_standards_number 0
_exptl_absorpt_coefficient_mu 0.139
_exptl_absorpt_correction_type none
_exptl_crystal_colour blue
_exptl_crystal_density_diffrn 1.294
_exptl_crystal_description blade
_exptl_crystal_F_000 3224
_exptl_crystal_size_max 0.27
_exptl_crystal_size_mid 0.24
_exptl_crystal_size_min 0.08
_refine_diff_density_max 2.339
_refine_diff_density_min -1.724
_refine_diff_density_rms 0.080
_refine_ls_extinction_method none
_refine_ls_goodness_of_fit_ref 1.027
_refine_ls_hydrogen_treatment constr
_refine_ls_matrix_type full
_refine_ls_number_parameters 1012
_refine_ls_number_reflns 13783
_refine_ls_number_restraints 0
_refine_ls_restrained_S_all 1.027
_refine_ls_R_factor_all 0.1135
_refine_ls_R_factor_gt 0.0721
_refine_ls_shift/su_max 0.001
_refine_ls_shift/su_mean 0.000
_refine_ls_structure_factor_coef Fsqd
_refine_ls_weighting_details 'w=1/[\s^2^(Fo^2^)+(0.0744P)^2^+19.9022P] where P=(Fo^2^+2Fc^2^)/3'
_refine_ls_weighting_scheme calc
_refine_ls_wR_factor_gt 0.1684
_refine_ls_wR_factor_ref 0.2012
_reflns_Friedel_coverage 0.000
_reflns_number_gt 9098
_reflns_number_total 13783
_reflns_threshold_expression 'I > 2\s(I)'
_cod_data_source_file jp8b09247_si_007.cif
_cod_data_source_block kenney24_a
_cod_database_code 1552813
_shelx_space_group_comment
;
The symmetry employed for this shelxl refinement is uniquely defined
by the following loop, which should always be used as a source of
symmetry information in preference to the above space-group names.
They are only intended as comments.
;
_shelx_estimated_absorpt_t_max 0.989
_shelx_estimated_absorpt_t_min 0.964
_olex2_refinement_description
;
1. Fixed Uiso
 At 1.2 times of:
  All C(H) groups, All C(H,H) groups
 At 1.5 times of:
  All C(H,H,H) groups
2.a Ternary CH refined with riding coordinates:
 C74(H74), C70(H70), C66(H66), C78(H78), C81(H81), C86(H86)
2.b Secondary CH2 refined with riding coordinates:
 C65(H65A,H65B), C73(H73A,H73B), C69(H69A,H69B), C77(H77A,H77B), C83(H83A,
 H83B), C85(H85A,H85B)
2.c Aromatic/amide H refined with riding coordinates:
 C30(H30), C19(H19), C11(H11), C54(H54), C6(H6), C29(H29), C27(H27), C51(H51),
 C22(H22), C28(H28), C21(H21), C52(H52), C53(H53), C3(H3), C46(H46), C4(H4),
 C5(H5), C14(H14), C12(H12), C20(H20), C44(H44), C59(H59), C38(H38), C61(H61),
 C13(H13), C43(H43), C62(H62), C45(H45), C35(H35), C37(H37), C60(H60), C36(H36)
2.d Idealised Me refined as rotating group:
 C76(H76A,H76B,H76C), C75(H75A,H75B,H75C), C72(H72A,H72B,H72C), C67(H67A,H67B,
 H67C), C71(H71A,H71B,H71C), C80(H80A,H80B,H80C), C68(H68A,H68B,H68C), C79(H79A,
 H79B,H79C), C84(H84A,H84B,H84C), C82(H82A,H82B,H82C), C88(H88A,H88B,H88C),
 C87(H87A,H87B,H87C)
;
_shelx_shelxl_version_number 2014/7
_olex2_submission_special_instructions 'No special instructions were received'

loop_
_space_group_symop_operation_xyz
'x, y, z'
'-x+1/2, y+1/2, -z+1/2'
'-x, -y, -z'
'x-1/2, -y-1/2, z-1/2'

loop_
_atom_site_label
_atom_site_type_symbol
_atom_site_fract_x
_atom_site_fract_y
_atom_site_fract_z
_atom_site_U_iso_or_equiv
_atom_site_adp_type
_atom_site_occupancy
_atom_site_site_symmetry_order
_atom_site_calc_flag
_atom_site_refinement_flags_posn
Si2 Si 0.60455(8) 0.58125(4) 0.26600(5) 0.0203(2) Uani 1 1 d .
Si1 Si 0.70682(9) 0.47710(4) 0.28689(5) 0.0217(3) Uani 1 1 d .
Si3 Si 0.46533(9) 0.67867(4) 0.23704(5) 0.0221(3) Uani 1 1 d .
Si4 Si 0.35114(12) 0.77607(5) 0.18833(8) 0.0535(5) Uani 1 1 d .
O2 O 0.5349(2) 0.63019(9) 0.25283(12) 0.0212(6) Uani 1 1 d .
O1 O 0.6764(2) 0.53137(9) 0.27828(12) 0.0218(6) Uani 1 1 d .
O3 O 0.3928(2) 0.72783(9) 0.22162(13) 0.0285(7) Uani 1 1 d .
N4 N 0.5862(2) 0.58228(11) 0.35152(14) 0.0202(7) Uani 1 1 d .
N8 N 0.6239(2) 0.57968(11) 0.18078(15) 0.0199(7) Uani 1 1 d .
N6 N 0.7364(3) 0.61565(11) 0.28709(14) 0.0210(7) Uani 1 1 d .
N2 N 0.4734(3) 0.54631(11) 0.24548(14) 0.0205(7) Uani 1 1 d .
N14 N 0.5755(3) 0.71310(11) 0.28946(15) 0.0232(7) Uani 1 1 d .
N3 N 0.4258(3) 0.53501(11) 0.34730(15) 0.0237(7) Uani 1 1 d .
N12 N 0.3940(3) 0.66748(11) 0.30669(16) 0.0250(8) Uani 1 1 d .
N1 N 0.4607(3) 0.53977(11) 0.13388(15) 0.0234(7) Uani 1 1 d .
N7 N 0.7966(3) 0.61828(11) 0.18762(15) 0.0240(7) Uani 1 1 d .
N10 N 0.3522(3) 0.64593(11) 0.18381(15) 0.0241(7) Uani 1 1 d .
N5 N 0.7367(3) 0.63062(11) 0.39618(15) 0.0259(8) Uani 1 1 d .
N15 N 0.6896(3) 0.73566(11) 0.21564(15) 0.0250(8) Uani 1 1 d .
N16 N 0.5367(3) 0.69013(11) 0.16756(15) 0.0221(7) Uani 1 1 d .
N9 N 0.4125(3) 0.65327(12) 0.08483(15) 0.0259(8) Uani 1 1 d .
N13 N 0.5158(3) 0.70572(12) 0.38881(16) 0.0309(8) Uani 1 1 d .
N11 N 0.2394(3) 0.62332(12) 0.25798(17) 0.0300(8) Uani 1 1 d .
C24 C 0.8064(3) 0.62783(13) 0.24754(18) 0.0215(9) Uani 1 1 d .
C8 C 0.4101(3) 0.52995(13) 0.28630(18) 0.0211(8) Uani 1 1 d .
C32 C 0.5534(3) 0.56138(13) 0.13173(18) 0.0214(8) Uani 1 1 d .
C16 C 0.6494(3) 0.60558(13) 0.39914(18) 0.0221(9) Uani 1 1 d .
C31 C 0.5963(3) 0.56712(13) 0.07471(18) 0.0237(9) Uani 1 1 d .
C23 C 0.8939(3) 0.65530(13) 0.28040(19) 0.0243(9) Uani 1 1 d .
C50 C 0.6591(3) 0.71469(13) 0.10637(19) 0.0242(9) Uani 1 1 d .
C48 C 0.6620(3) 0.73541(13) 0.27127(18) 0.0234(9) Uani 1 1 d .
C25 C 0.7119(3) 0.59661(13) 0.15751(18) 0.0219(9) Uani 1 1 d .
C2 C 0.3270(3) 0.50773(14) 0.18996(18) 0.0235(9) Uani 1 1 d .
C18 C 0.8750(3) 0.66005(13) 0.34097(19) 0.0239(9) Uani 1 1 d .
C17 C 0.7762(3) 0.63470(13) 0.34402(18) 0.0229(9) Uani 1 1 d .
C7 C 0.3183(3) 0.50538(13) 0.25260(19) 0.0239(9) Uani 1 1 d .
C1 C 0.4257(3) 0.53299(13) 0.18699(18) 0.0228(9) Uani 1 1 d .
C47 C 0.7228(3) 0.76001(14) 0.32314(19) 0.0259(9) Uani 1 1 d .
C9 C 0.5066(3) 0.55984(13) 0.37662(18) 0.0229(9) Uani 1 1 d .
C30 C 0.5552(3) 0.55614(14) 0.01377(18) 0.0271(9) Uani 1 1 d .
H30 H 0.4860 0.5425 0.0027 0.033 Uiso 1 1 calc R
C33 C 0.3011(3) 0.64163(14) 0.3062(2) 0.0280(10) Uani 1 1 d .
C74 C 0.5888(3) 0.38907(14) 0.25800(19) 0.0265(9) Uani 1 1 d .
H74 H 0.6379 0.3843 0.2270 0.032 Uiso 1 1 calc R
C10 C 0.5212(3) 0.56840(13) 0.44287(18) 0.0230(9) Uani 1 1 d .
C26 C 0.6966(3) 0.58842(13) 0.09092(18) 0.0234(9) Uani 1 1 d .
C49 C 0.6317(3) 0.71396(13) 0.16824(18) 0.0226(9) Uani 1 1 d .
C55 C 0.5775(3) 0.69127(14) 0.06842(18) 0.0246(9) Uani 1 1 d .
C15 C 0.6105(3) 0.59722(14) 0.45690(19) 0.0258(9) Uani 1 1 d .
C57 C 0.3438(3) 0.63958(14) 0.12091(19) 0.0268(9) Uani 1 1 d .
C19 C 0.9426(3) 0.68581(14) 0.3844(2) 0.0288(10) Uani 1 1 d .
H19 H 0.9292 0.6890 0.4257 0.035 Uiso 1 1 calc R
C42 C 0.6733(4) 0.75080(14) 0.3741(2) 0.0289(10) Uani 1 1 d .
C41 C 0.5817(4) 0.72102(14) 0.35233(19) 0.0274(9) Uani 1 1 d .
C65 C 0.8040(3) 0.46120(14) 0.23360(18) 0.0255(9) Uani 1 1 d .
H65A H 0.8745 0.4753 0.2503 0.031 Uiso 1 1 calc R
H65B H 0.8139 0.4272 0.2355 0.031 Uiso 1 1 calc R
C56 C 0.5015(3) 0.67630(14) 0.10720(19) 0.0245(9) Uani 1 1 d .
C11 C 0.4651(3) 0.55323(14) 0.48875(19) 0.0285(10) Uani 1 1 d .
H11 H 0.4034 0.5339 0.4790 0.034 Uiso 1 1 calc R
C73 C 0.5802(3) 0.44153(14) 0.26861(19) 0.0256(9) Uani 1 1 d .
H73A H 0.5391 0.4459 0.3030 0.031 Uiso 1 1 calc R
H73B H 0.5362 0.4548 0.2309 0.031 Uiso 1 1 calc R
C34 C 0.2790(3) 0.63720(14) 0.3691(2) 0.0296(10) Uani 1 1 d .
C54 C 0.5790(4) 0.68520(15) 0.00556(19) 0.0311(10) Uani 1 1 d .
H54 H 0.5233 0.6688 -0.0204 0.037 Uiso 1 1 calc R
C6 C 0.2311(3) 0.48375(14) 0.2724(2) 0.0307(10) Uani 1 1 d .
H6 H 0.2244 0.4827 0.3149 0.037 Uiso 1 1 calc R
C29 C 0.6187(4) 0.56584(15) -0.03051(19) 0.0311(10) Uani 1 1 d .
H29 H 0.5931 0.5583 -0.0727 0.037 Uiso 1 1 calc R
C27 C 0.7605(3) 0.59894(14) 0.04636(19) 0.0277(9) Uani 1 1 d .
H27 H 0.8284 0.6138 0.0571 0.033 Uiso 1 1 calc R
C69 C 0.7741(3) 0.46764(14) 0.37004(19) 0.0271(9) Uani 1 1 d .
H69A H 0.7198 0.4550 0.3935 0.033 Uiso 1 1 calc R
H69B H 0.8308 0.4438 0.3704 0.033 Uiso 1 1 calc R
C40 C 0.4304(3) 0.68032(14) 0.3672(2) 0.0276(9) Uani 1 1 d .
C64 C 0.2621(3) 0.62631(14) 0.2014(2) 0.0281(10) Uani 1 1 d .
C51 C 0.7458(3) 0.73366(15) 0.0830(2) 0.0302(10) Uani 1 1 d .
H51 H 0.8015 0.7499 0.1090 0.036 Uiso 1 1 calc R
C22 C 0.9819(3) 0.67642(14) 0.2613(2) 0.0283(9) Uani 1 1 d .
H22 H 0.9949 0.6734 0.2200 0.034 Uiso 1 1 calc R
C58 C 0.2450(3) 0.61510(15) 0.0971(2) 0.0305(10) Uani 1 1 d .
C28 C 0.7197(4) 0.58653(15) -0.0143(2) 0.0309(10) Uani 1 1 d .
H28 H 0.7618 0.5923 -0.0458 0.037 Uiso 1 1 calc R
C70 C 0.8254(4) 0.51055(15) 0.40433(19) 0.0306(10) Uani 1 1 d .
H70 H 0.7709 0.5360 0.3970 0.037 Uiso 1 1 calc R
C77 C 0.4557(3) 0.80029(14) 0.14539(19) 0.0273(9) Uani 1 1 d .
H77A H 0.5185 0.8094 0.1767 0.033 Uiso 1 1 calc R
H77B H 0.4798 0.7748 0.1209 0.033 Uiso 1 1 calc R
C63 C 0.1925(3) 0.60751(14) 0.1477(2) 0.0302(10) Uani 1 1 d .
C66 C 0.7748(3) 0.47497(15) 0.16498(19) 0.0285(9) Uani 1 1 d .
H66 H 0.7477 0.5075 0.1635 0.034 Uiso 1 1 calc R
C39 C 0.3585(4) 0.66212(14) 0.4072(2) 0.0292(10) Uani 1 1 d .
C21 C 1.0499(3) 0.70208(14) 0.3048(2) 0.0313(10) Uani 1 1 d .
H21 H 1.1110 0.7168 0.2932 0.038 Uiso 1 1 calc R
C52 C 0.7476(4) 0.72793(15) 0.0208(2) 0.0342(11) Uani 1 1 d .
H52 H 0.8058 0.7404 0.0036 0.041 Uiso 1 1 calc R
C53 C 0.6656(4) 0.70414(15) -0.0176(2) 0.0335(11) Uani 1 1 d .
H53 H 0.6692 0.7009 -0.0604 0.040 Uiso 1 1 calc R
C3 C 0.2496(3) 0.48826(14) 0.1446(2) 0.0281(9) Uani 1 1 d .
H3 H 0.2553 0.4900 0.1019 0.034 Uiso 1 1 calc R
C46 C 0.8111(4) 0.78931(14) 0.3272(2) 0.0306(10) Uani 1 1 d .
H46 H 0.8445 0.7956 0.2922 0.037 Uiso 1 1 calc R
C4 C 0.1637(4) 0.46622(15) 0.1643(2) 0.0332(10) Uani 1 1 d .
H4 H 0.1094 0.4524 0.1345 0.040 Uiso 1 1 calc R
C5 C 0.1552(4) 0.46393(15) 0.2274(2) 0.0348(11) Uani 1 1 d .
H5 H 0.0956 0.4483 0.2393 0.042 Uiso 1 1 calc R
C14 C 0.6465(4) 0.61215(15) 0.51728(19) 0.0327(10) Uani 1 1 d .
H14 H 0.7067 0.6323 0.5268 0.039 Uiso 1 1 calc R
C78 C 0.4280(4) 0.84145(14) 0.1016(2) 0.0318(10) Uani 1 1 d .
H78 H 0.3603 0.8336 0.0724 0.038 Uiso 1 1 calc R
C12 C 0.5021(4) 0.56721(15) 0.5489(2) 0.0329(10) Uani 1 1 d .
H12 H 0.4664 0.5567 0.5812 0.039 Uiso 1 1 calc R
C20 C 1.0304(4) 0.70675(14) 0.3654(2) 0.0317(10) Uani 1 1 d .
H20 H 1.0784 0.7247 0.3943 0.038 Uiso 1 1 calc R
C44 C 0.8005(4) 0.79924(16) 0.4360(2) 0.0390(11) Uani 1 1 d .
H44 H 0.8289 0.8129 0.4748 0.047 Uiso 1 1 calc R
C59 C 0.2003(4) 0.60033(16) 0.0377(2) 0.0357(11) Uani 1 1 d .
H59 H 0.2364 0.6050 0.0034 0.043 Uiso 1 1 calc R
C38 C 0.3603(4) 0.66535(15) 0.4705(2) 0.0353(11) Uani 1 1 d .
H38 H 0.4151 0.6821 0.4966 0.042 Uiso 1 1 calc R
C61 C 0.0481(4) 0.57131(16) 0.0813(2) 0.0385(11) Uani 1 1 d .
H61 H -0.0200 0.5563 0.0749 0.046 Uiso 1 1 calc R
C13 C 0.5909(4) 0.59646(16) 0.5631(2) 0.0347(11) Uani 1 1 d .
H13 H 0.6139 0.6059 0.6048 0.042 Uiso 1 1 calc R
C43 C 0.7120(4) 0.76999(15) 0.4315(2) 0.0362(11) Uani 1 1 d .
H43 H 0.6791 0.7634 0.4666 0.043 Uiso 1 1 calc R
C62 C 0.0926(4) 0.58545(16) 0.1404(2) 0.0368(11) Uani 1 1 d .
H62 H 0.0567 0.5803 0.1746 0.044 Uiso 1 1 calc R
C45 C 0.8483(4) 0.80896(15) 0.3844(2) 0.0365(11) Uani 1 1 d .
H45 H 0.9079 0.8296 0.3886 0.044 Uiso 1 1 calc R
C76 C 0.6379(4) 0.36388(15) 0.3174(2) 0.0330(10) Uani 1 1 d .
H76A H 0.7100 0.3763 0.3326 0.050 Uiso 1 1 calc GR
H76B H 0.6432 0.3308 0.3088 0.050 Uiso 1 1 calc GR
H76C H 0.5920 0.3684 0.3489 0.050 Uiso 1 1 calc GR
C35 C 0.1980(4) 0.61427(16) 0.3929(2) 0.0369(11) Uani 1 1 d .
H35 H 0.1439 0.5970 0.3671 0.044 Uiso 1 1 calc R
C37 C 0.2784(4) 0.64303(16) 0.4941(2) 0.0384(12) Uani 1 1 d .
H37 H 0.2760 0.6451 0.5372 0.046 Uiso 1 1 calc R
C75 C 0.4788(4) 0.36921(16) 0.2306(2) 0.0382(11) Uani 1 1 d .
H75A H 0.4279 0.3749 0.2591 0.057 Uiso 1 1 calc GR
H75B H 0.4854 0.3358 0.2244 0.057 Uiso 1 1 calc GR
H75C H 0.4524 0.3841 0.1907 0.057 Uiso 1 1 calc GR
C60 C 0.1008(4) 0.57850(17) 0.0308(2) 0.0422(12) Uani 1 1 d .
H60 H 0.0678 0.5682 -0.0092 0.051 Uiso 1 1 calc R
C36 C 0.1998(4) 0.61780(17) 0.4561(2) 0.0422(12) Uani 1 1 d .
H36 H 0.1456 0.6025 0.4741 0.051 Uiso 1 1 calc R
C72 C 0.9253(4) 0.52700(17) 0.3795(2) 0.0411(12) Uani 1 1 d .
H72A H 0.9799 0.5025 0.3851 0.062 Uiso 1 1 calc GR
H72B H 0.9542 0.5547 0.4021 0.062 Uiso 1 1 calc GR
H72C H 0.9057 0.5343 0.3353 0.062 Uiso 1 1 calc GR
C67 C 0.6870(4) 0.44538(18) 0.1279(2) 0.0415(12) Uani 1 1 d .
H67A H 0.7113 0.4132 0.1283 0.062 Uiso 1 1 calc GR
H67B H 0.6717 0.4566 0.0851 0.062 Uiso 1 1 calc GR
H67C H 0.6215 0.4473 0.1465 0.062 Uiso 1 1 calc GR
C71 C 0.8510(4) 0.50258(19) 0.4741(2) 0.0437(12) Uani 1 1 d .
H71A H 0.7852 0.4935 0.4894 0.066 Uiso 1 1 calc GR
H71B H 0.8795 0.5312 0.4947 0.066 Uiso 1 1 calc GR
H71C H 0.9049 0.4779 0.4830 0.066 Uiso 1 1 calc GR
C80 C 0.5165(4) 0.84945(17) 0.0628(2) 0.0461(13) Uani 1 1 d .
H80A H 0.5834 0.8582 0.0901 0.069 Uiso 1 1 calc GR
H80B H 0.4947 0.8743 0.0329 0.069 Uiso 1 1 calc GR
H80C H 0.5282 0.8210 0.0406 0.069 Uiso 1 1 calc GR
C68 C 0.8735(4) 0.47412(18) 0.1329(2) 0.0418(12) Uani 1 1 d .
H68A H 0.9285 0.4952 0.1544 0.063 Uiso 1 1 calc GR
H68B H 0.8528 0.4840 0.0897 0.063 Uiso 1 1 calc GR
H68C H 0.9028 0.4426 0.1341 0.063 Uiso 1 1 calc GR
C79 C 0.4076(4) 0.88618(16) 0.1348(2) 0.0452(13) Uani 1 1 d .
H79A H 0.3454 0.8821 0.1559 0.068 Uiso 1 1 calc GR
H79B H 0.3930 0.9113 0.1046 0.068 Uiso 1 1 calc GR
H79C H 0.4714 0.8938 0.1654 0.068 Uiso 1 1 calc GR
C81 C 0.1347(5) 0.74108(19) 0.1372(3) 0.0566(16) Uani 1 1 d .
H81 H 0.1578 0.7188 0.1718 0.068 Uiso 1 1 calc R
C83 C 0.2284(4) 0.7597(2) 0.1172(3) 0.0669(19) Uani 1 1 d .
H83A H 0.2075 0.7880 0.0925 0.080 Uiso 1 1 calc R
H83B H 0.2556 0.7370 0.0898 0.080 Uiso 1 1 calc R
C84 C 0.0519(4) 0.7712(2) 0.1539(3) 0.0644(17) Uani 1 1 d .
H84A H 0.0836 0.7914 0.1881 0.097 Uiso 1 1 calc GR
H84B H -0.0052 0.7524 0.1668 0.097 Uiso 1 1 calc GR
H84C H 0.0215 0.7901 0.1181 0.097 Uiso 1 1 calc GR
C86 C 0.3912(5) 0.8128(2) 0.3127(4) 0.076(2) Uani 1 1 d .
H86 H 0.4170 0.7807 0.3240 0.091 Uiso 1 1 calc R
C82 C 0.0660(5) 0.7134(2) 0.0789(3) 0.0635(16) Uani 1 1 d .
H82A H 0.0420 0.7352 0.0451 0.095 Uiso 1 1 calc GR
H82B H 0.0031 0.6989 0.0919 0.095 Uiso 1 1 calc GR
H82C H 0.1115 0.6896 0.0647 0.095 Uiso 1 1 calc GR
C85 C 0.3063(5) 0.8105(2) 0.2477(3) 0.0617(16) Uani 1 1 d .
H85A H 0.2924 0.8424 0.2318 0.074 Uiso 1 1 calc R
H85B H 0.2372 0.7978 0.2561 0.074 Uiso 1 1 calc R
C88 C 0.4826(6) 0.8406(2) 0.3042(3) 0.084(2) Uani 1 1 d .
H88A H 0.5166 0.8273 0.2711 0.125 Uiso 1 1 calc GR
H88B H 0.5347 0.8413 0.3429 0.125 Uiso 1 1 calc GR
H88C H 0.4585 0.8722 0.2929 0.125 Uiso 1 1 calc GR
C87 C 0.3310(9) 0.8301(3) 0.3610(4) 0.130(4) Uani 1 1 d .
H87A H 0.2891 0.8575 0.3455 0.195 Uiso 1 1 calc GR
H87B H 0.3821 0.8382 0.3984 0.195 Uiso 1 1 calc GR
H87C H 0.2821 0.8059 0.3711 0.195 Uiso 1 1 calc GR

loop_
_atom_site_aniso_label
_atom_site_aniso_U_11
_atom_site_aniso_U_22
_atom_site_aniso_U_33
_atom_site_aniso_U_23
_atom_site_aniso_U_13
_atom_site_aniso_U_12
Si2 0.0175(6) 0.0206(6) 0.0228(6) 0.0015(4) 0.0039(4) 0.0004(4)
Si1 0.0201(6) 0.0208(6) 0.0244(6) 0.0003(5) 0.0047(4) 0.0006(4)
Si3 0.0196(6) 0.0214(6) 0.0267(6) 0.0047(5) 0.0078(5) 0.0020(5)
Si4 0.0450(9) 0.0407(8) 0.0858(12) 0.0336(8) 0.0431(9) 0.0225(7)
O2 0.0201(14) 0.0210(14) 0.0233(14) 0.0019(11) 0.0058(11) 0.0001(11)
O1 0.0216(15) 0.0206(14) 0.0235(14) 0.0000(11) 0.0051(11) 0.0001(11)
O3 0.0226(15) 0.0270(16) 0.0383(17) 0.0108(13) 0.0124(13) 0.0057(12)
N4 0.0177(17) 0.0180(17) 0.0250(17) 0.0002(14) 0.0039(14) 0.0004(13)
N8 0.0149(17) 0.0196(17) 0.0253(17) 0.0015(14) 0.0033(13) 0.0005(13)
N6 0.0190(17) 0.0199(17) 0.0246(17) 0.0007(14) 0.0046(14) 0.0026(14)
N2 0.0189(17) 0.0198(17) 0.0233(17) 0.0002(14) 0.0044(14) 0.0024(14)
N14 0.0239(19) 0.0191(17) 0.0278(18) 0.0023(14) 0.0075(15) 0.0034(14)
N3 0.0223(18) 0.0231(18) 0.0269(18) 0.0013(14) 0.0079(15) 0.0016(14)
N12 0.0226(19) 0.0223(18) 0.0314(19) 0.0030(15) 0.0083(15) 0.0049(14)
N1 0.0200(18) 0.0252(18) 0.0248(18) -0.0007(14) 0.0035(14) -0.0012(14)
N7 0.0222(19) 0.0243(18) 0.0260(18) 0.0014(14) 0.0059(15) 0.0008(15)
N10 0.0159(17) 0.0263(18) 0.0303(19) 0.0082(15) 0.0045(14) 0.0031(14)
N5 0.028(2) 0.0242(18) 0.0257(18) 0.0000(15) 0.0052(15) 0.0026(15)
N15 0.0233(19) 0.0247(18) 0.0277(19) 0.0043(15) 0.0065(15) 0.0028(15)
N16 0.0182(18) 0.0221(18) 0.0262(18) 0.0017(14) 0.0042(14) 0.0012(14)
N9 0.0191(18) 0.032(2) 0.0262(18) 0.0067(15) 0.0018(14) 0.0018(15)
N13 0.041(2) 0.0239(19) 0.032(2) -0.0032(15) 0.0165(17) -0.0009(17)
N11 0.0232(19) 0.030(2) 0.039(2) 0.0098(17) 0.0093(17) 0.0057(16)
C24 0.018(2) 0.016(2) 0.031(2) 0.0009(17) 0.0062(17) -0.0012(16)
C8 0.018(2) 0.019(2) 0.027(2) 0.0031(16) 0.0048(16) 0.0012(16)
C32 0.017(2) 0.020(2) 0.026(2) 0.0017(16) 0.0000(16) 0.0033(16)
C16 0.021(2) 0.018(2) 0.028(2) 0.0003(17) 0.0058(17) -0.0001(16)
C31 0.023(2) 0.021(2) 0.027(2) -0.0001(17) 0.0050(17) 0.0023(17)
C23 0.022(2) 0.018(2) 0.032(2) 0.0009(17) 0.0041(18) 0.0017(17)
C50 0.024(2) 0.020(2) 0.029(2) 0.0054(17) 0.0071(18) 0.0022(17)
C48 0.026(2) 0.019(2) 0.026(2) 0.0010(17) 0.0075(18) 0.0045(17)
C25 0.021(2) 0.018(2) 0.027(2) 0.0036(16) 0.0067(17) 0.0014(16)
C2 0.019(2) 0.023(2) 0.029(2) 0.0001(17) 0.0061(17) 0.0023(16)
C18 0.017(2) 0.020(2) 0.033(2) 0.0012(17) -0.0012(17) 0.0027(16)
C17 0.023(2) 0.018(2) 0.028(2) 0.0001(17) 0.0048(17) 0.0016(16)
C7 0.021(2) 0.022(2) 0.029(2) 0.0004(17) 0.0033(17) -0.0015(17)
C1 0.021(2) 0.020(2) 0.029(2) 0.0013(17) 0.0068(17) 0.0021(16)
C47 0.026(2) 0.021(2) 0.030(2) 0.0025(17) 0.0034(18) 0.0046(17)
C9 0.021(2) 0.020(2) 0.028(2) 0.0040(17) 0.0057(17) 0.0039(17)
C30 0.028(2) 0.025(2) 0.027(2) 0.0006(18) 0.0027(18) -0.0018(18)
C33 0.027(2) 0.024(2) 0.035(2) 0.0079(19) 0.013(2) 0.0077(18)
C74 0.027(2) 0.023(2) 0.031(2) -0.0033(18) 0.0087(18) -0.0018(18)
C10 0.024(2) 0.019(2) 0.026(2) 0.0017(17) 0.0042(17) 0.0027(17)
C26 0.023(2) 0.021(2) 0.027(2) 0.0021(17) 0.0066(17) 0.0008(17)
C49 0.019(2) 0.022(2) 0.027(2) 0.0061(17) 0.0050(17) 0.0016(16)
C55 0.023(2) 0.023(2) 0.027(2) 0.0058(17) 0.0036(17) 0.0031(17)
C15 0.025(2) 0.024(2) 0.029(2) 0.0025(18) 0.0086(18) 0.0035(18)
C57 0.022(2) 0.028(2) 0.029(2) 0.0070(18) 0.0032(18) 0.0040(18)
C19 0.025(2) 0.025(2) 0.035(2) -0.0031(19) 0.0024(19) -0.0011(18)
C42 0.031(2) 0.022(2) 0.033(2) -0.0025(18) 0.0044(19) 0.0028(18)
C41 0.036(3) 0.019(2) 0.028(2) -0.0025(17) 0.0099(19) 0.0014(18)
C65 0.021(2) 0.024(2) 0.031(2) -0.0012(18) 0.0027(17) 0.0008(17)
C56 0.020(2) 0.024(2) 0.029(2) 0.0075(17) 0.0047(17) 0.0034(17)
C11 0.027(2) 0.026(2) 0.034(2) 0.0040(18) 0.0096(19) 0.0022(18)
C73 0.025(2) 0.026(2) 0.027(2) 0.0024(17) 0.0072(18) 0.0031(17)
C34 0.029(2) 0.026(2) 0.038(2) 0.0073(19) 0.016(2) 0.0084(19)
C54 0.029(2) 0.038(3) 0.027(2) 0.0082(19) 0.0062(19) 0.004(2)
C6 0.027(2) 0.030(2) 0.037(2) 0.0000(19) 0.010(2) -0.0051(19)
C29 0.036(3) 0.035(2) 0.023(2) -0.0019(19) 0.0060(19) -0.003(2)
C27 0.025(2) 0.026(2) 0.033(2) 0.0022(18) 0.0073(19) 0.0007(18)
C69 0.026(2) 0.023(2) 0.032(2) -0.0005(18) 0.0020(18) -0.0029(18)
C40 0.031(2) 0.020(2) 0.034(2) 0.0036(18) 0.0141(19) 0.0063(18)
C64 0.021(2) 0.028(2) 0.037(2) 0.0098(19) 0.0082(19) 0.0042(18)
C51 0.026(2) 0.030(2) 0.036(2) 0.0069(19) 0.0105(19) 0.0002(19)
C22 0.023(2) 0.028(2) 0.034(2) -0.0009(19) 0.0051(18) -0.0013(18)
C58 0.024(2) 0.031(2) 0.036(2) 0.0082(19) 0.0055(19) 0.0031(19)
C28 0.035(3) 0.032(2) 0.028(2) 0.0011(19) 0.0113(19) 0.000(2)
C70 0.028(2) 0.030(2) 0.031(2) -0.0008(19) -0.0036(19) 0.0022(19)
C77 0.024(2) 0.029(2) 0.029(2) 0.0073(18) 0.0054(18) 0.0061(18)
C63 0.020(2) 0.027(2) 0.043(3) 0.0076(19) 0.0038(19) 0.0035(18)
C66 0.027(2) 0.026(2) 0.033(2) -0.0002(19) 0.0093(19) 0.0021(18)
C39 0.036(3) 0.021(2) 0.035(2) 0.0054(18) 0.017(2) 0.0094(19)
C21 0.020(2) 0.028(2) 0.046(3) 0.003(2) 0.006(2) -0.0053(18)
C52 0.033(3) 0.033(3) 0.041(3) 0.010(2) 0.018(2) 0.001(2)
C53 0.039(3) 0.036(3) 0.028(2) 0.008(2) 0.014(2) 0.005(2)
C3 0.022(2) 0.032(2) 0.031(2) -0.0031(19) 0.0027(18) -0.0031(18)
C46 0.031(2) 0.025(2) 0.035(2) 0.0041(19) 0.0027(19) -0.0010(19)
C4 0.025(2) 0.033(2) 0.041(3) -0.007(2) 0.002(2) -0.0040(19)
C5 0.026(2) 0.036(3) 0.044(3) 0.001(2) 0.012(2) -0.007(2)
C14 0.036(3) 0.034(3) 0.029(2) -0.0066(19) 0.007(2) -0.005(2)
C78 0.034(3) 0.027(2) 0.034(2) 0.0060(19) 0.006(2) -0.0025(19)
C12 0.038(3) 0.037(3) 0.026(2) 0.0024(19) 0.011(2) 0.004(2)
C20 0.028(2) 0.026(2) 0.039(3) -0.0024(19) -0.001(2) -0.0011(19)
C44 0.048(3) 0.033(3) 0.036(3) -0.008(2) 0.006(2) -0.002(2)
C59 0.028(2) 0.040(3) 0.038(3) 0.006(2) 0.000(2) -0.001(2)
C38 0.046(3) 0.032(3) 0.033(2) 0.003(2) 0.020(2) 0.008(2)
C61 0.023(2) 0.035(3) 0.054(3) 0.006(2) -0.001(2) -0.003(2)
C13 0.042(3) 0.039(3) 0.024(2) -0.007(2) 0.008(2) -0.003(2)
C43 0.049(3) 0.030(2) 0.032(2) -0.002(2) 0.011(2) -0.003(2)
C62 0.024(2) 0.036(3) 0.051(3) 0.012(2) 0.009(2) 0.004(2)
C45 0.037(3) 0.027(2) 0.044(3) 0.001(2) 0.002(2) -0.005(2)
C76 0.040(3) 0.026(2) 0.033(2) 0.0013(19) 0.007(2) -0.001(2)
C35 0.034(3) 0.036(3) 0.045(3) 0.009(2) 0.019(2) 0.006(2)
C37 0.048(3) 0.037(3) 0.037(3) 0.010(2) 0.025(2) 0.016(2)
C75 0.036(3) 0.029(2) 0.049(3) -0.004(2) 0.006(2) -0.006(2)
C60 0.031(3) 0.043(3) 0.049(3) 0.003(2) -0.004(2) -0.001(2)
C36 0.042(3) 0.038(3) 0.054(3) 0.015(2) 0.028(3) 0.009(2)
C72 0.039(3) 0.043(3) 0.038(3) 0.001(2) -0.002(2) -0.015(2)
C67 0.036(3) 0.058(3) 0.031(2) -0.001(2) 0.007(2) -0.007(2)
C71 0.037(3) 0.060(3) 0.031(2) 0.000(2) -0.003(2) -0.002(2)
C80 0.064(4) 0.039(3) 0.039(3) 0.012(2) 0.022(3) 0.000(3)
C68 0.031(3) 0.059(3) 0.037(3) 0.003(2) 0.013(2) -0.005(2)
C79 0.053(3) 0.030(3) 0.057(3) 0.012(2) 0.024(3) 0.007(2)
C81 0.070(4) 0.055(3) 0.053(3) 0.023(3) 0.033(3) 0.038(3)
C83 0.044(3) 0.063(4) 0.100(5) 0.050(4) 0.032(3) 0.023(3)
C84 0.031(3) 0.075(4) 0.090(5) 0.027(4) 0.021(3) 0.010(3)
C86 0.064(4) 0.040(3) 0.126(6) -0.032(4) 0.023(4) 0.007(3)
C82 0.051(4) 0.062(4) 0.076(4) -0.005(3) 0.007(3) 0.003(3)
C85 0.062(4) 0.055(4) 0.075(4) 0.007(3) 0.031(3) 0.012(3)
C88 0.112(6) 0.071(5) 0.072(5) 0.016(4) 0.030(4) 0.040(4)
C87 0.200(11) 0.140(8) 0.070(5) 0.000(5) 0.079(7) 0.009(8)

loop_
_atom_type_symbol
_atom_type_description
_atom_type_scat_dispersion_real
_atom_type_scat_dispersion_imag
_atom_type_scat_source
C C 0.0033 0.0016 'International Tables Vol C Tables 4.2.6.8 and 6.1.1.4'
H H 0.0000 0.0000 'International Tables Vol C Tables 4.2.6.8 and 6.1.1.4'
N N 0.0061 0.0033 'International Tables Vol C Tables 4.2.6.8 and 6.1.1.4'
O O 0.0106 0.0060 'International Tables Vol C Tables 4.2.6.8 and 6.1.1.4'
Si Si 0.0817 0.0704 'International Tables Vol C Tables 4.2.6.8 and 6.1.1.4'

loop_
_geom_angle_atom_site_label_1
_geom_angle_atom_site_label_2
_geom_angle_atom_site_label_3
_geom_angle
O2 Si2 O1 179.04(14)
O2 Si2 N4 90.54(13)
O2 Si2 N8 90.06(13)
O2 Si2 N6 90.56(14)
O2 Si2 N2 89.98(14)
O1 Si2 N4 90.39(13)
O1 Si2 N8 89.01(13)
O1 Si2 N6 89.23(13)
O1 Si2 N2 90.24(13)
N8 Si2 N4 179.39(15)
N8 Si2 N6 90.01(14)
N8 Si2 N2 90.29(14)
N6 Si2 N4 89.89(14)
N6 Si2 N2 179.39(16)
N2 Si2 N4 89.80(14)
O1 Si1 C65 109.29(16)
O1 Si1 C73 109.23(16)
O1 Si1 C69 108.10(16)
C65 Si1 C69 109.15(19)
C73 Si1 C65 110.46(18)
C73 Si1 C69 110.57(18)
O2 Si3 O3 179.04(14)
O2 Si3 N14 90.61(14)
O2 Si3 N12 89.60(13)
O2 Si3 N10 91.22(14)
O2 Si3 N16 90.59(13)
O3 Si3 N14 89.71(15)
O3 Si3 N12 89.49(14)
O3 Si3 N10 88.46(15)
O3 Si3 N16 90.32(14)
N14 Si3 N10 178.17(15)
N12 Si3 N14 90.01(15)
N12 Si3 N10 90.04(15)
N16 Si3 N14 89.82(14)
N16 Si3 N12 179.75(16)
N16 Si3 N10 90.13(14)
O3 Si4 C77 110.23(17)
O3 Si4 C83 106.7(2)
O3 Si4 C85 105.6(2)
C77 Si4 C83 102.0(2)
C85 Si4 C77 119.1(3)
C85 Si4 C83 112.7(3)
Si3 O2 Si2 177.97(18)
Si1 O1 Si2 161.88(18)
Si4 O3 Si3 159.38(18)
C16 N4 Si2 126.5(3)
C16 N4 C9 107.1(3)
C9 N4 Si2 126.3(3)
C32 N8 Si2 126.5(3)
C32 N8 C25 107.4(3)
C25 N8 Si2 126.1(3)
C24 N6 Si2 126.7(3)
C17 N6 Si2 126.3(3)
C17 N6 C24 107.0(3)
C8 N2 Si2 126.6(3)
C1 N2 Si2 126.0(3)
C1 N2 C8 107.4(3)
C48 N14 Si3 126.5(3)
C48 N14 C41 107.1(3)
C41 N14 Si3 126.4(3)
C9 N3 C8 121.5(3)
C33 N12 Si3 126.2(3)
C40 N12 Si3 126.3(3)
C40 N12 C33 107.2(3)
C1 N1 C32 121.5(3)
C25 N7 C24 121.9(3)
C57 N10 Si3 126.5(3)
C57 N10 C64 107.2(4)
C64 N10 Si3 126.2(3)
C17 N5 C16 121.6(4)
C48 N15 C49 121.7(3)
C49 N16 Si3 126.7(3)
C49 N16 C56 107.1(3)
C56 N16 Si3 126.2(3)
C56 N9 C57 121.7(4)
C41 N13 C40 121.7(4)
C33 N11 C64 122.4(4)
N6 C24 C23 109.9(3)
N7 C24 N6 127.2(4)
N7 C24 C23 122.9(3)
N2 C8 C7 109.7(3)
N3 C8 N2 127.7(4)
N3 C8 C7 122.6(3)
N8 C32 C31 110.0(3)
N1 C32 N8 127.3(3)
N1 C32 C31 122.6(4)
N4 C16 C15 109.9(3)
N5 C16 N4 127.5(4)
N5 C16 C15 122.5(4)
C30 C31 C32 132.1(4)
C30 C31 C26 121.5(4)
C26 C31 C32 106.5(3)
C18 C23 C24 106.9(3)
C22 C23 C24 132.1(4)
C22 C23 C18 121.0(4)
C55 C50 C49 106.5(3)
C55 C50 C51 121.3(4)
C51 C50 C49 132.2(4)
N14 C48 C47 110.0(3)
N15 C48 N14 127.6(4)
N15 C48 C47 122.3(4)
N8 C25 C26 109.4(3)
N7 C25 N8 128.0(4)
N7 C25 C26 122.6(3)
C7 C2 C1 106.1(4)
C3 C2 C7 121.4(4)
C3 C2 C1 132.5(4)
C23 C18 C17 106.1(3)
C19 C18 C23 121.6(4)
C19 C18 C17 132.2(4)
N6 C17 C18 110.1(3)
N5 C17 N6 127.8(4)
N5 C17 C18 122.1(4)
C2 C7 C8 106.8(3)
C6 C7 C8 131.6(4)
C6 C7 C2 121.6(4)
N2 C1 C2 110.0(3)
N1 C1 N2 128.2(4)
N1 C1 C2 121.7(4)
C42 C47 C48 106.6(4)
C46 C47 C48 131.5(4)
C46 C47 C42 121.8(4)
N4 C9 C10 109.8(3)
N3 C9 N4 127.8(4)
N3 C9 C10 122.4(3)
C31 C30 H30 121.3
C31 C30 C29 117.5(4)
C29 C30 H30 121.3
N12 C33 C34 109.6(4)
N11 C33 N12 127.4(4)
N11 C33 C34 122.9(4)
C73 C74 H74 107.7
C76 C74 H74 107.7
C76 C74 C73 111.7(3)
C75 C74 H74 107.7
C75 C74 C73 110.3(4)
C75 C74 C76 111.4(4)
C15 C10 C9 106.5(3)
C15 C10 C11 121.2(4)
C11 C10 C9 132.2(4)
C31 C26 C25 106.7(3)
C31 C26 C27 121.3(4)
C27 C26 C25 131.9(4)
N15 C49 N16 127.5(3)
N15 C49 C50 122.6(3)
N16 C49 C50 109.8(3)
C50 C55 C56 106.9(4)
C50 C55 C54 121.6(4)
C54 C55 C56 131.5(4)
C10 C15 C16 106.6(3)
C14 C15 C16 132.2(4)
C14 C15 C10 121.1(4)
N10 C57 C58 110.1(3)
N9 C57 N10 127.4(4)
N9 C57 C58 122.5(4)
C18 C19 H19 121.3
C18 C19 C20 117.3(4)
C20 C19 H19 121.3
C47 C42 C41 106.7(4)
C43 C42 C47 120.9(4)
C43 C42 C41 132.3(4)
N14 C41 C42 109.4(3)
N13 C41 N14 127.6(4)
N13 C41 C42 123.0(4)
Si1 C65 H65A 107.8
Si1 C65 H65B 107.8
H65A C65 H65B 107.2
C66 C65 Si1 117.9(3)
C66 C65 H65A 107.8
C66 C65 H65B 107.8
N16 C56 C55 109.7(4)
N9 C56 N16 128.0(3)
N9 C56 C55 122.3(4)
C10 C11 H11 121.2
C12 C11 C10 117.7(4)
C12 C11 H11 121.2
Si1 C73 H73A 107.5
Si1 C73 H73B 107.5
C74 C73 Si1 119.4(3)
C74 C73 H73A 107.5
C74 C73 H73B 107.5
H73A C73 H73B 107.0
C39 C34 C33 106.7(4)
C35 C34 C33 131.8(5)
C35 C34 C39 121.5(4)
C55 C54 H54 121.6
C53 C54 C55 116.9(4)
C53 C54 H54 121.6
C7 C6 H6 121.5
C5 C6 C7 116.9(4)
C5 C6 H6 121.5
C30 C29 H29 119.4
C30 C29 C28 121.2(4)
C28 C29 H29 119.4
C26 C27 H27 121.7
C28 C27 C26 116.6(4)
C28 C27 H27 121.7
Si1 C69 H69A 108.3
Si1 C69 H69B 108.3
H69A C69 H69B 107.4
C70 C69 Si1 115.9(3)
C70 C69 H69A 108.3
C70 C69 H69B 108.3
N12 C40 C39 109.8(4)
N13 C40 N12 127.8(4)
N13 C40 C39 122.4(4)
N10 C64 C63 109.9(4)
N11 C64 N10 127.3(4)
N11 C64 C63 122.7(4)
C50 C51 H51 121.3
C52 C51 C50 117.4(4)
C52 C51 H51 121.3
C23 C22 H22 121.3
C21 C22 C23 117.5(4)
C21 C22 H22 121.3
C63 C58 C57 106.4(4)
C59 C58 C57 132.3(4)
C59 C58 C63 121.3(4)
C29 C28 H28 119.1
C27 C28 C29 121.9(4)
C27 C28 H28 119.1
C69 C70 H70 107.2
C72 C70 C69 112.4(4)
C72 C70 H70 107.2
C71 C70 C69 111.6(4)
C71 C70 H70 107.2
C71 C70 C72 110.8(4)
Si4 C77 H77A 107.3
Si4 C77 H77B 107.3
H77A C77 H77B 106.9
C78 C77 Si4 119.9(3)
C78 C77 H77A 107.3
C78 C77 H77B 107.3
C58 C63 C64 106.4(4)
C62 C63 C64 132.4(4)
C62 C63 C58 121.2(4)
C65 C66 H66 107.4
C67 C66 C65 114.1(3)
C67 C66 H66 107.4
C67 C66 C68 108.7(4)
C68 C66 C65 111.4(4)
C68 C66 H66 107.4
C34 C39 C40 106.5(4)
C38 C39 C34 121.5(4)
C38 C39 C40 131.9(4)
C22 C21 H21 119.4
C22 C21 C20 121.2(4)
C20 C21 H21 119.4
C51 C52 H52 119.3
C51 C52 C53 121.4(4)
C53 C52 H52 119.3
C54 C53 C52 121.4(4)
C54 C53 H53 119.3
C52 C53 H53 119.3
C2 C3 H3 121.4
C4 C3 C2 117.1(4)
C4 C3 H3 121.4
C47 C46 H46 121.5
C45 C46 C47 117.0(4)
C45 C46 H46 121.5
C3 C4 H4 119.3
C3 C4 C5 121.3(4)
C5 C4 H4 119.3
C6 C5 C4 121.7(4)
C6 C5 H5 119.2
C4 C5 H5 119.2
C15 C14 H14 121.3
C13 C14 C15 117.4(4)
C13 C14 H14 121.3
C77 C78 H78 107.6
C80 C78 C77 110.8(4)
C80 C78 H78 107.6
C80 C78 C79 109.5(4)
C79 C78 C77 113.5(4)
C79 C78 H78 107.6
C11 C12 H12 119.4
C11 C12 C13 121.3(4)
C13 C12 H12 119.4
C19 C20 C21 121.3(4)
C19 C20 H20 119.3
C21 C20 H20 119.3
C43 C44 H44 119.5
C43 C44 C45 121.0(4)
C45 C44 H44 119.5
C58 C59 H59 121.4
C60 C59 C58 117.1(4)
C60 C59 H59 121.4
C39 C38 H38 121.5
C39 C38 C37 116.9(5)
C37 C38 H38 121.5
C62 C61 H61 119.2
C62 C61 C60 121.7(4)
C60 C61 H61 119.2
C14 C13 C12 121.2(4)
C14 C13 H13 119.4
C12 C13 H13 119.4
C42 C43 C44 117.6(4)
C42 C43 H43 121.2
C44 C43 H43 121.2
C63 C62 H62 121.4
C61 C62 C63 117.3(4)
C61 C62 H62 121.4
C46 C45 C44 121.6(4)
C46 C45 H45 119.2
C44 C45 H45 119.2
C74 C76 H76A 109.5
C74 C76 H76B 109.5
C74 C76 H76C 109.5
H76A C76 H76B 109.5
H76A C76 H76C 109.5
H76B C76 H76C 109.5
C34 C35 H35 121.6
C36 C35 C34 116.7(5)
C36 C35 H35 121.6
C38 C37 H37 119.3
C36 C37 C38 121.4(4)
C36 C37 H37 119.3
C74 C75 H75A 109.5
C74 C75 H75B 109.5
C74 C75 H75C 109.5
H75A C75 H75B 109.5
H75A C75 H75C 109.5
H75B C75 H75C 109.5
C59 C60 C61 121.4(5)
C59 C60 H60 119.3
C61 C60 H60 119.3
C35 C36 C37 121.9(4)
C35 C36 H36 119.0
C37 C36 H36 119.0
C70 C72 H72A 109.5
C70 C72 H72B 109.5
C70 C72 H72C 109.5
H72A C72 H72B 109.5
H72A C72 H72C 109.5
H72B C72 H72C 109.5
C66 C67 H67A 109.5
C66 C67 H67B 109.5
C66 C67 H67C 109.5
H67A C67 H67B 109.5
H67A C67 H67C 109.5
H67B C67 H67C 109.5
C70 C71 H71A 109.5
C70 C71 H71B 109.5
C70 C71 H71C 109.5
H71A C71 H71B 109.5
H71A C71 H71C 109.5
H71B C71 H71C 109.5
C78 C80 H80A 109.5
C78 C80 H80B 109.5
C78 C80 H80C 109.5
H80A C80 H80B 109.5
H80A C80 H80C 109.5
H80B C80 H80C 109.5
C66 C68 H68A 109.5
C66 C68 H68B 109.5
C66 C68 H68C 109.5
H68A C68 H68B 109.5
H68A C68 H68C 109.5
H68B C68 H68C 109.5
C78 C79 H79A 109.5
C78 C79 H79B 109.5
C78 C79 H79C 109.5
H79A C79 H79B 109.5
H79A C79 H79C 109.5
H79B C79 H79C 109.5
C83 C81 H81 109.0
C83 C81 C84 121.0(5)
C83 C81 C82 107.6(5)
C84 C81 H81 109.0
C84 C81 C82 100.5(5)
C82 C81 H81 109.0
Si4 C83 H83A 108.7
Si4 C83 H83B 108.7
C81 C83 Si4 114.1(5)
C81 C83 H83A 108.7
C81 C83 H83B 108.7
H83A C83 H83B 107.6
C81 C84 H84A 109.5
C81 C84 H84B 109.5
C81 C84 H84C 109.5
H84A C84 H84B 109.5
H84A C84 H84C 109.5
H84B C84 H84C 109.5
C85 C86 H86 108.5
C88 C86 H86 108.5
C88 C86 C85 109.3(6)
C88 C86 C87 114.6(6)
C87 C86 H86 108.5
C87 C86 C85 107.3(6)
C81 C82 H82A 109.5
C81 C82 H82B 109.5
C81 C82 H82C 109.5
H82A C82 H82B 109.5
H82A C82 H82C 109.5
H82B C82 H82C 109.5
Si4 C85 H85A 108.7
Si4 C85 H85B 108.7
C86 C85 Si4 114.4(4)
C86 C85 H85A 108.7
C86 C85 H85B 108.7
H85A C85 H85B 107.6
C86 C88 H88A 109.5
C86 C88 H88B 109.5
C86 C88 H88C 109.5
H88A C88 H88B 109.5
H88A C88 H88C 109.5
H88B C88 H88C 109.5
C86 C87 H87A 109.5
C86 C87 H87B 109.5
C86 C87 H87C 109.5
H87A C87 H87B 109.5
H87A C87 H87C 109.5
H87B C87 H87C 109.5

loop_
_geom_bond_atom_site_label_1
_geom_bond_atom_site_label_2
_geom_bond_distance
Si2 O2 1.664(3)
Si2 O1 1.699(3)
Si2 N4 1.924(3)
Si2 N8 1.921(3)
Si2 N6 1.923(3)
Si2 N2 1.923(3)
Si1 O1 1.619(3)
Si1 C65 1.882(4)
Si1 C73 1.882(4)
Si1 C69 1.893(4)
Si3 O2 1.657(3)
Si3 O3 1.692(3)
Si3 N14 1.922(4)
Si3 N12 1.922(3)
Si3 N10 1.929(4)
Si3 N16 1.919(3)
Si4 O3 1.619(3)
Si4 C77 1.876(4)
Si4 C83 2.054(7)
Si4 C85 1.801(6)
N4 C16 1.376(5)
N4 C9 1.382(5)
N8 C32 1.379(5)
N8 C25 1.383(5)
N6 C24 1.380(5)
N6 C17 1.377(5)
N2 C8 1.376(5)
N2 C1 1.374(5)
N14 C48 1.379(5)
N14 C41 1.384(5)
N3 C8 1.324(5)
N3 C9 1.319(5)
N12 C33 1.385(5)
N12 C40 1.378(5)
N1 C32 1.331(5)
N1 C1 1.324(5)
N7 C24 1.325(5)
N7 C25 1.314(5)
N10 C57 1.375(5)
N10 C64 1.380(5)
N5 C16 1.326(5)
N5 C17 1.324(5)
N15 C48 1.321(5)
N15 C49 1.321(5)
N16 C49 1.378(5)
N16 C56 1.380(5)
N9 C57 1.325(5)
N9 C56 1.324(5)
N13 C41 1.320(5)
N13 C40 1.321(6)
N11 C33 1.313(6)
N11 C64 1.319(5)
C24 C23 1.447(6)
C8 C7 1.448(6)
C32 C31 1.450(5)
C16 C15 1.450(5)
C31 C30 1.384(6)
C31 C26 1.396(6)
C23 C18 1.392(6)
C23 C22 1.389(6)
C50 C49 1.452(5)
C50 C55 1.384(6)
C50 C51 1.393(6)
C48 C47 1.445(6)
C25 C26 1.457(5)
C2 C7 1.395(6)
C2 C1 1.452(5)
C2 C3 1.388(6)
C18 C17 1.455(5)
C18 C19 1.382(6)
C7 C6 1.392(6)
C47 C42 1.391(6)
C47 C46 1.388(6)
C9 C10 1.451(5)
C30 H30 0.9500
C30 C29 1.384(6)
C33 C34 1.454(6)
C74 H74 1.0000
C74 C73 1.540(5)
C74 C76 1.527(6)
C74 C75 1.525(6)
C10 C15 1.391(6)
C10 C11 1.392(5)
C26 C27 1.397(5)
C55 C56 1.448(5)
C55 C54 1.390(6)
C15 C14 1.391(6)
C57 C58 1.449(6)
C19 H19 0.9500
C19 C20 1.384(6)
C42 C41 1.453(6)
C42 C43 1.385(6)
C65 H65A 0.9900
C65 H65B 0.9900
C65 C66 1.537(6)
C11 H11 0.9500
C11 C12 1.381(6)
C73 H73A 0.9900
C73 H73B 0.9900
C34 C39 1.390(6)
C34 C35 1.389(6)
C54 H54 0.9500
C54 C53 1.389(6)
C6 H6 0.9500
C6 C5 1.376(6)
C29 H29 0.9500
C29 C28 1.396(6)
C27 H27 0.9500
C27 C28 1.388(6)
C69 H69A 0.9900
C69 H69B 0.9900
C69 C70 1.535(6)
C40 C39 1.458(6)
C64 C63 1.449(6)
C51 H51 0.9500
C51 C52 1.374(6)
C22 H22 0.9500
C22 C21 1.383(6)
C58 C63 1.398(6)
C58 C59 1.394(6)
C28 H28 0.9500
C70 H70 1.0000
C70 C72 1.527(6)
C70 C71 1.524(6)
C77 H77A 0.9900
C77 H77B 0.9900
C77 C78 1.531(6)
C63 C62 1.394(6)
C66 H66 1.0000
C66 C67 1.519(6)
C66 C68 1.526(6)
C39 C38 1.386(6)
C21 H21 0.9500
C21 C20 1.396(6)
C52 H52 0.9500
C52 C53 1.397(6)
C53 H53 0.9500
C3 H3 0.9500
C3 C4 1.384(6)
C46 H46 0.9500
C46 C45 1.382(6)
C4 H4 0.9500
C4 C5 1.404(6)
C5 H5 0.9500
C14 H14 0.9500
C14 C13 1.391(6)
C78 H78 1.0000
C78 C80 1.526(6)
C78 C79 1.526(6)
C12 H12 0.9500
C12 C13 1.394(6)
C20 H20 0.9500
C44 H44 0.9500
C44 C43 1.389(6)
C44 C45 1.395(6)
C59 H59 0.9500
C59 C60 1.387(6)
C38 H38 0.9500
C38 C37 1.387(6)
C61 H61 0.9500
C61 C62 1.381(7)
C61 C60 1.397(7)
C13 H13 0.9500
C43 H43 0.9500
C62 H62 0.9500
C45 H45 0.9500
C76 H76A 0.9800
C76 H76B 0.9800
C76 H76C 0.9800
C35 H35 0.9500
C35 C36 1.384(7)
C37 H37 0.9500
C37 C36 1.387(7)
C75 H75A 0.9800
C75 H75B 0.9800
C75 H75C 0.9800
C60 H60 0.9500
C36 H36 0.9500
C72 H72A 0.9800
C72 H72B 0.9800
C72 H72C 0.9800
C67 H67A 0.9800
C67 H67B 0.9800
C67 H67C 0.9800
C71 H71A 0.9800
C71 H71B 0.9800
C71 H71C 0.9800
C80 H80A 0.9800
C80 H80B 0.9800
C80 H80C 0.9800
C68 H68A 0.9800
C68 H68B 0.9800
C68 H68C 0.9800
C79 H79A 0.9800
C79 H79B 0.9800
C79 H79C 0.9800
C81 H81 1.0000
C81 C83 1.430(7)
C81 C84 1.451(7)
C81 C82 1.625(8)
C83 H83A 0.9900
C83 H83B 0.9900
C84 H84A 0.9800
C84 H84B 0.9800
C84 H84C 0.9800
C86 H86 1.0000
C86 C85 1.630(9)
C86 C88 1.440(9)
C86 C87 1.488(9)
C82 H82A 0.9800
C82 H82B 0.9800
C82 H82C 0.9800
C85 H85A 0.9900
C85 H85B 0.9900
C88 H88A 0.9800
C88 H88B 0.9800
C88 H88C 0.9800
C87 H87A 0.9800
C87 H87B 0.9800
C87 H87C 0.9800
